data_4123798
loop_
_publ_author_name
'Zhao, Chenfei'
'Seidel, Daniel'

_publ_section_title
;
 Enantioselective a(3) reactions of secondary amines with a
 cu(i)/acid-thiourea catalyst combination.
;
_journal_issue 14
_journal_name_full 'Journal of the American Chemical Society'
_journal_page_first 4650
_journal_page_last 4653
_journal_paper_doi 10.1021/jacs.5b02071
_journal_volume 137
_journal_year 2015
_chemical_absolute_configuration ad
_chemical_formula_sum 'C23 H20 Br N'
_chemical_formula_weight 390.31
_chemical_name_systematic
; 
 ? 
;
_space_group_crystal_system monoclinic
_space_group_IT_number 4
_space_group_name_Hall 'P 2yb'
_space_group_name_H-M_alt 'P 1 21 1'
_symmetry_space_group_name_Hall 'P 2yb'
_symmetry_space_group_name_H-M 'P 1 21 1'
_atom_sites_solution_hydrogens geom
_audit_creation_method SHELXL-2013
_cell_angle_alpha 90
_cell_angle_beta 95.799(3)
_cell_angle_gamma 90
_cell_formula_units_Z 2
_cell_length_a 7.4715(6)
_cell_length_b 5.8406(5)
_cell_length_c 20.5248(17)
_cell_measurement_reflns_used 6667
_cell_measurement_temperature 100(2)
_cell_measurement_theta_max 26.46
_cell_measurement_theta_min 3.01
_cell_volume 891.08(13)
_computing_cell_refinement 'Bruker SAINT'
_computing_data_collection 'Bruker APEX2'
_computing_data_reduction 'Bruker SAINT'
_computing_molecular_graphics 'Bruker SHELXTL'
_computing_publication_material 'Bruker SHELXTL'
_computing_structure_refinement 'SHELXL-2013 (Sheldrick, 2013)'
_computing_structure_solution 'SHELXS-97 (Sheldrick 2008)'
_diffrn_ambient_temperature 100(2)
_diffrn_measured_fraction_theta_full 0.999
_diffrn_measured_fraction_theta_max 0.998
_diffrn_measurement_device_type 'Bruker APEX-II CCD'
_diffrn_measurement_method '\f and \w scans'
_diffrn_radiation_type MoK\a
_diffrn_radiation_wavelength 0.71073
_diffrn_reflns_av_unetI/netI 0.1052
_diffrn_reflns_laue_measured_fraction_full 0.999
_diffrn_reflns_laue_measured_fraction_max 0.998
_diffrn_reflns_limit_h_max 9
_diffrn_reflns_limit_h_min -9
_diffrn_reflns_limit_k_max 7
_diffrn_reflns_limit_k_min -7
_diffrn_reflns_limit_l_max 26
_diffrn_reflns_limit_l_min -26
_diffrn_reflns_number 22368
_diffrn_reflns_point_group_measured_fraction_full 0.999
_diffrn_reflns_point_group_measured_fraction_max 0.996
_diffrn_reflns_theta_full 25.242
_diffrn_reflns_theta_max 27.193
_diffrn_reflns_theta_min 1.995
_exptl_absorpt_coefficient_mu 2.311
_exptl_absorpt_correction_T_max 0.430167
_exptl_absorpt_correction_T_min 0.341810
_exptl_absorpt_correction_type multi-scan
_exptl_absorpt_process_details 'Bruker SAINT (TWINABS)'
_exptl_crystal_colour colourl
_exptl_crystal_density_diffrn 1.455
_exptl_crystal_description plate
_exptl_crystal_F_000 400
_exptl_crystal_size_max 0.260
_exptl_crystal_size_mid 0.080
_exptl_crystal_size_min 0.040
_refine_diff_density_max 2.140
_refine_diff_density_min -0.834
_refine_diff_density_rms 0.108
_refine_ls_abs_structure_details
; 
 Classical Flack method preferred over Parsons because s.u. lower. 
;
_refine_ls_abs_structure_Flack -0.004(9)
_refine_ls_extinction_method none
_refine_ls_goodness_of_fit_ref 1.000
_refine_ls_hydrogen_treatment constr
_refine_ls_matrix_type full
_refine_ls_number_parameters 228
_refine_ls_number_reflns 22368
_refine_ls_number_restraints 1
_refine_ls_restrained_S_all 1.000
_refine_ls_R_factor_all 0.0928
_refine_ls_R_factor_gt 0.0669
_refine_ls_shift/su_max 0.000
_refine_ls_shift/su_mean 0.000
_refine_ls_structure_factor_coef Fsqd
_refine_ls_weighting_details 'w=1/[\s^2^(Fo^2^)+(0.0400P)^2^+0.9000P] where P=(Fo^2^+2Fc^2^)/3'
_refine_ls_weighting_scheme calc
_refine_ls_wR_factor_gt 0.1273
_refine_ls_wR_factor_ref 0.1383
_reflns_Friedel_coverage 0.815
_reflns_friedel_fraction_full 0.999
_reflns_friedel_fraction_max 0.993
_reflns_number_gt 17248
_reflns_number_total 22368
_reflns_threshold_expression 'I > 2\s(I)'
_cod_data_source_file ja5b02071_si_002.cif
_cod_data_source_block cz_br_P21_2
_cod_database_code 4123798
_shelx_space_group_comment
; 
The symmetry employed for this shelxl refinement is uniquely defined 
by the following loop, which should always be used as a source of 
symmetry information in preference to the above space-group names. 
They are only intended as comments. 
;
_shelx_estimated_absorpt_t_min 0.585
_shelx_estimated_absorpt_t_max 0.913
_shelxl_version_number 2013-4

loop_
_space_group_symop_operation_xyz
'x, y, z'
'-x, y+1/2, -z'

loop_
_atom_site_label
_atom_site_type_symbol
_atom_site_fract_x
_atom_site_fract_y
_atom_site_fract_z
_atom_site_U_iso_or_equiv
_atom_site_adp_type
_atom_site_occupancy
_atom_site_site_symmetry_order
_atom_site_calc_flag
_atom_site_refinement_flags_posn
_atom_site_refinement_flags_adp
Br1 Br 0.83061(13) -0.2498(2) -0.08130(4) 0.0265(3) Uani 1 1 d . .
N1 N 0.4529(10) 0.6195(13) 0.2741(4) 0.0158(18) Uani 1 1 d . .
C1 C 0.6344(13) 0.5294(17) 0.2697(4) 0.016(2) Uani 1 1 d . .
H1 H 0.7178 0.6637 0.2717 0.019 Uiso 1 1 calc R U
C2 C 0.6543(13) 0.4083(17) 0.2072(5) 0.018(2) Uani 1 1 d . .
C3 C 0.6687(12) 0.3051(16) 0.1578(4) 0.018(3) Uani 1 1 d . .
C4 C 0.6997(12) 0.1719(16) 0.1013(4) 0.018(2) Uani 1 1 d . .
C5 C 0.6669(10) 0.260(3) 0.0383(4) 0.0191(18) Uani 1 1 d . .
H5 H 0.6154 0.4082 0.0322 0.023 Uiso 1 1 calc R U
C6 C 0.7077(13) 0.1362(17) -0.0156(5) 0.018(2) Uani 1 1 d . .
H6 H 0.6872 0.1996 -0.0584 0.022 Uiso 1 1 calc R U
C7 C 0.7780(13) -0.0790(17) -0.0066(4) 0.019(2) Uani 1 1 d . .
C8 C 0.8116(12) -0.1741(16) 0.0547(4) 0.018(2) Uani 1 1 d . .
H8 H 0.8625 -0.3228 0.0600 0.021 Uiso 1 1 calc R U
C9 C 0.7700(13) -0.0492(17) 0.1087(5) 0.019(2) Uani 1 1 d . .
H9 H 0.7895 -0.1149 0.1511 0.023 Uiso 1 1 calc R U
C10 C 0.3979(12) 0.7951(18) 0.2252(4) 0.023(3) Uani 1 1 d . .
H10A H 0.4197 0.7439 0.1807 0.028 Uiso 1 1 calc R U
H10B H 0.4631 0.9405 0.2351 0.028 Uiso 1 1 calc R U
C11 C 0.1978(14) 0.8226(18) 0.2311(6) 0.033(3) Uani 1 1 d . .
H11A H 0.1324 0.8629 0.1883 0.039 Uiso 1 1 calc R U
H11B H 0.1764 0.9435 0.2632 0.039 Uiso 1 1 calc R U
C12 C 0.1370(14) 0.5881(18) 0.2545(5) 0.024(2) Uani 1 1 d . .
H12A H 0.0790 0.6036 0.2956 0.029 Uiso 1 1 calc R U
H12B H 0.0507 0.5159 0.2209 0.029 Uiso 1 1 calc R U
C13 C 0.3092(13) 0.4462(18) 0.2658(5) 0.022(2) Uani 1 1 d . .
H13A H 0.3085 0.3502 0.3056 0.026 Uiso 1 1 calc R U
H13B H 0.3239 0.3462 0.2278 0.026 Uiso 1 1 calc R U
C14 C 0.6933(13) 0.3775(16) 0.3289(5) 0.015(2) Uani 1 1 d . .
C15 C 0.6583(12) 0.4468(17) 0.3902(4) 0.016(2) Uani 1 1 d . .
H15 H 0.5992 0.5888 0.3952 0.019 Uiso 1 1 calc R U
C16 C 0.7080(13) 0.3117(15) 0.4461(4) 0.015(2) Uani 1 1 d . .
C17 C 0.6724(12) 0.3791(17) 0.5101(5) 0.019(2) Uani 1 1 d . .
H17 H 0.6133 0.5204 0.5161 0.022 Uiso 1 1 calc R U
C18 C 0.7223(10) 0.243(3) 0.5632(4) 0.0203(18) Uani 1 1 d . .
H18 H 0.6982 0.2916 0.6056 0.024 Uiso 1 1 calc R U
C19 C 0.8085(13) 0.0330(18) 0.5555(5) 0.023(2) Uani 1 1 d . .
H19 H 0.8427 -0.0599 0.5927 0.027 Uiso 1 1 calc R U
C20 C 0.8433(13) -0.0381(17) 0.4949(5) 0.019(2) Uani 1 1 d . .
H20 H 0.9006 -0.1816 0.4903 0.023 Uiso 1 1 calc R U
C21 C 0.7955(13) 0.0987(18) 0.4383(5) 0.018(2) Uani 1 1 d . .
C22 C 0.8357(13) 0.0343(17) 0.3754(4) 0.019(2) Uani 1 1 d . .
H22 H 0.8979 -0.1050 0.3697 0.023 Uiso 1 1 calc R U
C23 C 0.7865(13) 0.1690(16) 0.3227(5) 0.017(2) Uani 1 1 d . .
H23 H 0.8154 0.1222 0.2807 0.021 Uiso 1 1 calc R U

loop_
_atom_site_aniso_label
_atom_site_aniso_U_11
_atom_site_aniso_U_22
_atom_site_aniso_U_33
_atom_site_aniso_U_23
_atom_site_aniso_U_13
_atom_site_aniso_U_12
Br1 0.0252(5) 0.0305(5) 0.0244(4) -0.0088(7) 0.0043(3) 0.0048(8)
N1 0.015(4) 0.012(4) 0.020(4) 0.002(3) 0.003(3) 0.000(4)
C1 0.015(5) 0.016(5) 0.019(5) -0.001(4) 0.004(4) -0.002(4)
C2 0.014(5) 0.020(5) 0.019(5) 0.009(4) 0.001(4) 0.000(4)
C3 0.015(5) 0.020(7) 0.021(5) 0.003(4) 0.004(4) 0.000(4)
C4 0.013(5) 0.022(6) 0.019(5) -0.003(4) 0.002(4) -0.007(4)
C5 0.014(4) 0.016(4) 0.027(4) 0.004(7) 0.002(3) 0.002(7)
C6 0.017(5) 0.021(5) 0.016(5) 0.002(4) 0.001(4) -0.001(5)
C7 0.017(5) 0.020(6) 0.020(5) -0.007(4) 0.004(4) -0.002(4)
C8 0.014(5) 0.012(5) 0.027(5) 0.000(4) 0.002(4) -0.001(4)
C9 0.019(6) 0.019(5) 0.020(5) 0.002(4) 0.002(4) -0.007(5)
C10 0.019(5) 0.023(8) 0.028(5) 0.005(5) 0.003(4) 0.003(5)
C11 0.021(6) 0.029(8) 0.047(7) 0.013(5) -0.002(5) 0.003(5)
C12 0.018(6) 0.028(6) 0.027(6) 0.001(5) 0.003(5) 0.000(5)
C13 0.018(6) 0.023(6) 0.024(5) -0.001(5) 0.002(4) -0.001(5)
C14 0.010(5) 0.015(5) 0.020(5) 0.002(4) -0.001(4) -0.001(4)
C15 0.010(5) 0.013(5) 0.025(5) -0.002(4) 0.001(4) -0.001(4)
C16 0.010(5) 0.014(6) 0.021(5) -0.001(4) 0.001(4) -0.003(4)
C17 0.012(5) 0.020(5) 0.024(5) -0.002(4) 0.002(4) -0.002(4)
C18 0.016(4) 0.024(5) 0.022(4) -0.002(7) 0.004(3) -0.005(8)
C19 0.019(6) 0.027(6) 0.023(5) 0.007(5) 0.000(4) -0.006(5)
C20 0.014(5) 0.012(5) 0.030(6) 0.000(4) -0.002(4) -0.001(4)
C21 0.013(6) 0.017(5) 0.024(5) 0.000(4) -0.001(4) -0.005(5)
C22 0.016(5) 0.016(5) 0.025(5) -0.002(4) 0.001(4) 0.002(4)
C23 0.016(5) 0.017(5) 0.019(5) -0.007(4) 0.002(4) -0.003(4)

loop_
_atom_type_symbol
_atom_type_description
_atom_type_scat_dispersion_real
_atom_type_scat_dispersion_imag
_atom_type_scat_source
C C 0.0033 0.0016 'International Tables Vol C Tables 4.2.6.8 and 6.1.1.4'
H H 0.0000 0.0000 'International Tables Vol C Tables 4.2.6.8 and 6.1.1.4'
N N 0.0061 0.0033 'International Tables Vol C Tables 4.2.6.8 and 6.1.1.4'
Br Br -0.2901 2.4595 'International Tables Vol C Tables 4.2.6.8 and 6.1.1.4'

loop_
_geom_angle_atom_site_label_1
_geom_angle_atom_site_label_2
_geom_angle_atom_site_label_3
_geom_angle
C10 N1 C1 114.0(7)
C10 N1 C13 104.6(7)
C1 N1 C13 114.5(8)
N1 C1 C2 113.4(8)
N1 C1 C14 110.7(7)
C2 C1 C14 111.3(8)
N1 C1 H1 107.0
C2 C1 H1 107.0
C14 C1 H1 107.0
C3 C2 C1 178.0(10)
C2 C3 C4 175.0(10)
C5 C4 C9 118.1(10)
C5 C4 C3 121.6(10)
C9 C4 C3 120.3(8)
C6 C5 C4 121.2(13)
C6 C5 H5 119.4
C4 C5 H5 119.4
C7 C6 C5 119.1(10)
C7 C6 H6 120.5
C5 C6 H6 120.5
C6 C7 C8 121.8(9)
C6 C7 Br1 118.7(7)
C8 C7 Br1 119.5(7)
C7 C8 C9 118.9(9)
C7 C8 H8 120.5
C9 C8 H8 120.5
C8 C9 C4 120.8(9)
C8 C9 H9 119.6
C4 C9 H9 119.6
N1 C10 C11 103.2(8)
N1 C10 H10A 111.1
C11 C10 H10A 111.1
N1 C10 H10B 111.1
C11 C10 H10B 111.1
H10A C10 H10B 109.1
C10 C11 C12 104.8(8)
C10 C11 H11A 110.8
C12 C11 H11A 110.8
C10 C11 H11B 110.8
C12 C11 H11B 110.8
H11A C11 H11B 108.9
C13 C12 C11 105.1(8)
C13 C12 H12A 110.7
C11 C12 H12A 110.7
C13 C12 H12B 110.7
C11 C12 H12B 110.7
H12A C12 H12B 108.8
N1 C13 C12 103.7(8)
N1 C13 H13A 111.0
C12 C13 H13A 111.0
N1 C13 H13B 111.0
C12 C13 H13B 111.0
H13A C13 H13B 109.0
C15 C14 C23 118.5(9)
C15 C14 C1 119.4(8)
C23 C14 C1 122.1(9)
C14 C15 C16 121.5(9)
C14 C15 H15 119.3
C16 C15 H15 119.3
C15 C16 C21 119.0(9)
C15 C16 C17 122.5(8)
C21 C16 C17 118.5(9)
C18 C17 C16 120.9(10)
C18 C17 H17 119.6
C16 C17 H17 119.6
C17 C18 C19 120.6(9)
C17 C18 H18 119.7
C19 C18 H18 119.7
C20 C19 C18 120.2(9)
C20 C19 H19 119.9
C18 C19 H19 119.9
C19 C20 C21 121.2(10)
C19 C20 H20 119.4
C21 C20 H20 119.4
C22 C21 C16 118.7(9)
C22 C21 C20 122.7(10)
C16 C21 C20 118.6(9)
C23 C22 C21 120.7(10)
C23 C22 H22 119.6
C21 C22 H22 119.6
C22 C23 C14 121.5(9)
C22 C23 H23 119.2
C14 C23 H23 119.2

loop_
_geom_bond_atom_site_label_1
_geom_bond_atom_site_label_2
_geom_bond_distance
Br1 C7 1.903(9)
N1 C10 1.465(12)
N1 C1 1.465(12)
N1 C13 1.473(12)
C1 C2 1.486(13)
C1 C14 1.533(13)
C1 H1 1.0000
C2 C3 1.193(12)
C3 C4 1.434(12)
C4 C5 1.391(12)
C4 C9 1.397(13)
C5 C6 1.381(14)
C5 H5 0.9500
C6 C7 1.368(13)
C6 H6 0.9500
C7 C8 1.376(12)
C8 C9 1.387(13)
C8 H8 0.9500
C9 H9 0.9500
C10 C11 1.521(14)
C10 H10A 0.9900
C10 H10B 0.9900
C11 C12 1.535(14)
C11 H11A 0.9900
C11 H11B 0.9900
C12 C13 1.528(14)
C12 H12A 0.9900
C12 H12B 0.9900
C13 H13A 0.9900
C13 H13B 0.9900
C14 C15 1.372(13)
C14 C23 1.415(12)
C15 C16 1.410(12)
C15 H15 0.9500
C16 C21 1.422(13)
C16 C17 1.423(12)
C17 C18 1.368(14)
C17 H17 0.9500
C18 C19 1.403(18)
C18 H18 0.9500
C19 C20 1.360(13)
C19 H19 0.9500
C20 C21 1.425(13)
C20 H20 0.9500
C21 C22 1.407(13)
C22 C23 1.358(13)
C22 H22 0.9500
C23 H23 0.9500

loop_
_geom_torsion_atom_site_label_1
_geom_torsion_atom_site_label_2
_geom_torsion_atom_site_label_3
_geom_torsion_atom_site_label_4
_geom_torsion
C10 N1 C1 C2 -63.4(11)
C13 N1 C1 C2 56.9(10)
C10 N1 C1 C14 170.7(7)
C13 N1 C1 C14 -69.0(10)
C9 C4 C5 C6 -2.0(13)
C3 C4 C5 C6 175.9(9)
C4 C5 C6 C7 1.5(14)
C5 C6 C7 C8 -1.0(15)
C5 C6 C7 Br1 179.1(7)
C6 C7 C8 C9 1.2(14)
Br1 C7 C8 C9 -179.0(7)
C7 C8 C9 C4 -1.8(14)
C5 C4 C9 C8 2.2(13)
C3 C4 C9 C8 -175.7(8)
C1 N1 C10 C11 168.9(8)
C13 N1 C10 C11 43.2(9)
N1 C10 C11 C12 -28.6(10)
C10 C11 C12 C13 4.4(11)
C10 N1 C13 C12 -40.3(9)
C1 N1 C13 C12 -165.7(7)
C11 C12 C13 N1 21.3(10)
N1 C1 C14 C15 -42.8(12)
C2 C1 C14 C15 -169.9(8)
N1 C1 C14 C23 138.5(8)
C2 C1 C14 C23 11.4(12)
C23 C14 C15 C16 -2.0(13)
C1 C14 C15 C16 179.3(9)
C14 C15 C16 C21 -0.4(14)
C14 C15 C16 C17 -179.7(9)
C15 C16 C17 C18 179.8(9)
C21 C16 C17 C18 0.5(13)
C16 C17 C18 C19 -0.5(15)
C17 C18 C19 C20 -0.1(15)
C18 C19 C20 C21 0.7(15)
C15 C16 C21 C22 2.5(13)
C17 C16 C21 C22 -178.2(9)
C15 C16 C21 C20 -179.2(9)
C17 C16 C21 C20 0.1(13)
C19 C20 C21 C22 177.5(10)
C19 C20 C21 C16 -0.7(14)
C16 C21 C22 C23 -2.2(14)
C20 C21 C22 C23 179.5(9)
C21 C22 C23 C14 -0.1(14)
C15 C14 C23 C22 2.3(13)
C1 C14 C23 C22 -179.0(10)
